data_1520577
loop_
_publ_author_name
'Bautista, Elih\'u'
'Fragoso-Serrano, Mabel'
'Toscano, Rub\'en A'
'Garc\'ia-Pe\~na, Mar\'ia Del Rosario'
'Ortega, Alfredo'

_publ_section_title
;
 Teotihuacanin, a Diterpene with an Unusual Spiro-10/6 System from Salvia
 amarissima with Potent Modulatory Activity of Multidrug Resistance in
 Cancer Cells.
;
_journal_issue 13
_journal_name_full 'Organic letters'
_journal_page_first 3280
_journal_page_last 3282
_journal_paper_doi 10.1021/acs.orglett.5b01320
_journal_volume 17
_journal_year 2015
_chemical_absolute_configuration ad
_chemical_formula_moiety 'C20 H20 O6'
_chemical_formula_sum 'C20 H20 O6'
_chemical_formula_weight 356.36
_chemical_name_common Teotihuacanin
_space_group_crystal_system orthorhombic
_space_group_IT_number 19
_space_group_name_Hall 'P 2ac 2ab'
_space_group_name_H-M_alt 'P 21 21 21'
_symmetry_space_group_name_Hall 'P 2ac 2ab'
_symmetry_space_group_name_H-M 'P 21 21 21'
_atom_sites_solution_hydrogens mixed
_atom_sites_solution_primary direct
_atom_sites_solution_secondary difmap
_audit_creation_method SHELXL-2014/7
_cell_angle_alpha 90
_cell_angle_beta 90
_cell_angle_gamma 90
_cell_formula_units_Z 4
_cell_length_a 10.1756(4)
_cell_length_b 12.2477(5)
_cell_length_c 13.4918(6)
_cell_measurement_reflns_used 9870
_cell_measurement_temperature 298(2)
_cell_measurement_theta_max 74.37
_cell_measurement_theta_min 3.28
_cell_volume 1681.45(12)
_computing_cell_refinement 'APEX2 v2014.1-1(Bruker, 2014)'
_computing_data_collection 'APEX2 v2014.1-1(Bruker, 2014)'
_computing_data_reduction 'SAINT V8.34A (Bruker, 2014)'
_computing_molecular_graphics 'XP V 5.1 (Bruker, 1998)'
_computing_publication_material 'CIFTAB V 2013/2 (Sheldrick, 2013)'
_computing_structure_refinement 'SHELXL-2014/7 (Sheldrick, 2014)'
_computing_structure_solution 'SHELXS-2012 (Bruker, 2013)'
_diffrn_ambient_temperature 298(2)
_diffrn_measured_fraction_theta_full 0.998
_diffrn_measured_fraction_theta_max 0.998
_diffrn_measurement_device_type 'Bruker D8 Venture \k-geometry diffractometer'
_diffrn_measurement_method \w-scans
_diffrn_radiation_monochromator 'Helios multilayer mirror'
_diffrn_radiation_type CuK\a
_diffrn_radiation_wavelength 1.54178
_diffrn_reflns_av_R_equivalents 0.0431
_diffrn_reflns_av_unetI/netI 0.0297
_diffrn_reflns_laue_measured_fraction_full 0.998
_diffrn_reflns_laue_measured_fraction_max 0.998
_diffrn_reflns_limit_h_max 12
_diffrn_reflns_limit_h_min -12
_diffrn_reflns_limit_k_max 15
_diffrn_reflns_limit_k_min -15
_diffrn_reflns_limit_l_max 14
_diffrn_reflns_limit_l_min -16
_diffrn_reflns_number 19472
_diffrn_reflns_point_group_measured_fraction_full 0.999
_diffrn_reflns_point_group_measured_fraction_max 0.997
_diffrn_reflns_theta_full 67.679
_diffrn_reflns_theta_max 74.476
_diffrn_reflns_theta_min 4.876
_diffrn_source 'micro-focus X-ray source'
_exptl_absorpt_coefficient_mu 0.865
_exptl_absorpt_correction_T_max 0.9364
_exptl_absorpt_correction_T_min 0.9079
_exptl_absorpt_correction_type multi-scan
_exptl_absorpt_process_details '(Sheldrick, 2012)'
_exptl_crystal_colour colourless
_exptl_crystal_density_diffrn 1.408
_exptl_crystal_description prism
_exptl_crystal_F_000 752
_exptl_crystal_size_max 0.114
_exptl_crystal_size_mid 0.110
_exptl_crystal_size_min 0.077
_refine_diff_density_max 0.190
_refine_diff_density_min -0.134
_refine_diff_density_rms 0.038
_refine_ls_abs_structure_details
;

 Flack x determined using 1064 quotients [(I+)-(I-)]/[(I+)+(I-)]

 (Parsons, Flack and Wagner, Acta Cryst. B69 (2013) 249-259).

;
_refine_ls_abs_structure_Flack -0.09(10)
_refine_ls_extinction_method none
_refine_ls_goodness_of_fit_ref 1.062
_refine_ls_hydrogen_treatment mixed
_refine_ls_matrix_type full
_refine_ls_number_parameters 239
_refine_ls_number_reflns 3428
_refine_ls_number_restraints 0
_refine_ls_restrained_S_all 1.062
_refine_ls_R_factor_all 0.0525
_refine_ls_R_factor_gt 0.0421
_refine_ls_shift/su_max 0.000
_refine_ls_shift/su_mean 0.000
_refine_ls_structure_factor_coef Fsqd
_refine_ls_weighting_details 'w=1/[\s^2^(Fo^2^)+(0.0543P)^2^+0.1836P] where P=(Fo^2^+2Fc^2^)/3'
_refine_ls_weighting_scheme calc
_refine_ls_wR_factor_gt 0.1006
_refine_ls_wR_factor_ref 0.1066
_reflns_Friedel_coverage 0.745
_reflns_friedel_fraction_full 1.000
_reflns_friedel_fraction_max 0.997
_reflns_number_gt 2899
_reflns_number_total 3428
_reflns_threshold_expression 'I > 2\s(I)'
_cod_data_source_file ol5b01320_si_002.cif
_cod_data_source_block 050OHA15
_cod_depositor_comments 'Adding full bibliography for 1520577.cif.'
_cod_database_code 1520577
_shelx_shelxl_version_number 2014/7
_shelx_space_group_comment
;

The symmetry employed for this shelxl refinement is uniquely defined

by the following loop, which should always be used as a source of

symmetry information in preference to the above space-group names.

They are only intended as comments.

;
_shelx_estimated_absorpt_t_min 0.908
_shelx_estimated_absorpt_t_max 0.936

loop_
_space_group_symop_operation_xyz
'x, y, z'
'x+1/2, -y+1/2, -z'
'-x, y+1/2, -z+1/2'
'-x+1/2, -y, z+1/2'

loop_
_atom_site_label
_atom_site_type_symbol
_atom_site_fract_x
_atom_site_fract_y
_atom_site_fract_z
_atom_site_U_iso_or_equiv
_atom_site_adp_type
_atom_site_occupancy
_atom_site_site_symmetry_order
_atom_site_calc_flag
_atom_site_refinement_flags_posn
_atom_site_refinement_flags_adp
O1 O 0.6504(2) 0.66598(15) 0.22865(19) 0.0528(6) Uani 1 1 d . .
O2 O 0.3795(2) 0.68948(18) 0.5444(2) 0.0557(6) Uani 1 1 d . .
H2A H 0.309(5) 0.696(3) 0.509(3) 0.084 Uiso 1 1 d . U
O3 O 0.2916(2) 0.32388(18) 0.52379(19) 0.0563(6) Uani 1 1 d . .
O4 O 1.1711(2) 0.7190(2) 0.4105(2) 0.0733(8) Uani 1 1 d . .
O5 O 1.0616(2) 0.76294(19) 0.2733(2) 0.0598(7) Uani 1 1 d . .
O6 O 0.3287(2) 0.39643(17) 0.31314(16) 0.0512(6) Uani 1 1 d . .
H6 H 0.3253 0.3403 0.2762 0.077 Uiso 1 1 d R U
C1 C 0.7619(3) 0.5091(3) 0.4413(2) 0.0393(6) Uani 1 1 d . .
H1 H 0.7479 0.5839 0.4357 0.047 Uiso 1 1 calc R U
C2 C 0.8946(3) 0.4736(3) 0.4663(3) 0.0472(7) Uani 1 1 d . .
H2 H 0.9056 0.4178 0.5124 0.057 Uiso 1 1 calc R U
C3 C 1.0003(3) 0.5184(3) 0.4254(3) 0.0519(8) Uani 1 1 d . .
H3 H 1.0824 0.4943 0.4464 0.062 Uiso 1 1 calc R U
C4 C 0.9956(3) 0.6031(2) 0.3495(2) 0.0448(7) Uani 1 1 d . .
C5 C 0.9206(3) 0.6130(2) 0.2689(2) 0.0434(7) Uani 1 1 d . .
C6 C 0.8216(3) 0.5348(2) 0.2273(2) 0.0419(7) Uani 1 1 d . .
H6A H 0.8326 0.4648 0.2598 0.050 Uiso 1 1 calc R U
H6B H 0.8401 0.5244 0.1574 0.050 Uiso 1 1 calc R U
C7 C 0.6785(3) 0.5707(2) 0.2385(2) 0.0374(6) Uani 1 1 d . .
C8 C 0.5708(3) 0.4863(2) 0.2572(2) 0.0362(6) Uani 1 1 d . .
H8 H 0.4918 0.5130 0.2235 0.043 Uiso 1 1 calc R U
C9 C 0.5359(3) 0.4785(2) 0.3711(2) 0.0342(6) Uani 1 1 d . .
C10 C 0.6600(3) 0.4448(2) 0.4260(2) 0.0378(6) Uani 1 1 d . .
H10 H 0.6643 0.3739 0.4504 0.045 Uiso 1 1 calc R U
C11 C 0.4814(3) 0.5899(2) 0.4072(2) 0.0381(6) Uani 1 1 d . .
H11A H 0.5461 0.6461 0.3935 0.046 Uiso 1 1 calc R U
H11B H 0.4029 0.6073 0.3696 0.046 Uiso 1 1 calc R U
C12 C 0.4478(3) 0.5928(2) 0.5176(2) 0.0419(7) Uani 1 1 d . .
H12 H 0.5307 0.5916 0.5546 0.050 Uiso 1 1 calc R U
C13 C 0.3729(3) 0.4920(2) 0.5442(2) 0.0439(7) Uani 1 1 d . .
C14 C 0.2912(4) 0.4670(3) 0.6272(3) 0.0573(9) Uani 1 1 d . .
H14 H 0.2740 0.5114 0.6815 0.069 Uiso 1 1 calc R U
C15 C 0.2446(4) 0.3666(3) 0.6108(3) 0.0635(10) Uani 1 1 d . .
H15 H 0.1873 0.3302 0.6531 0.076 Uiso 1 1 calc R U
C16 C 0.3707(3) 0.4039(2) 0.4852(2) 0.0424(7) Uani 1 1 d . .
C17 C 0.6047(3) 0.3757(2) 0.2100(2) 0.0482(7) Uani 1 1 d . .
H17A H 0.5283 0.3296 0.2106 0.072 Uiso 1 1 calc R U
H17B H 0.6740 0.3416 0.2470 0.072 Uiso 1 1 calc R U
H17C H 0.6328 0.3869 0.1428 0.072 Uiso 1 1 calc R U
C18 C 1.0863(3) 0.6974(3) 0.3516(3) 0.0536(8) Uani 1 1 d . .
C19 C 0.9568(3) 0.7170(3) 0.2168(3) 0.0552(9) Uani 1 1 d . .
H19A H 0.9850 0.7021 0.1495 0.066 Uiso 1 1 calc R U
H19B H 0.8824 0.7664 0.2148 0.066 Uiso 1 1 calc R U
C20 C 0.4295(3) 0.3889(2) 0.3855(2) 0.0378(6) Uani 1 1 d . .
H20 H 0.4708 0.3167 0.3816 0.045 Uiso 1 1 calc R U

loop_
_atom_site_aniso_label
_atom_site_aniso_U_11
_atom_site_aniso_U_22
_atom_site_aniso_U_33
_atom_site_aniso_U_23
_atom_site_aniso_U_13
_atom_site_aniso_U_12
O1 0.0526(12) 0.0358(10) 0.0701(15) 0.0149(11) -0.0002(11) 0.0046(9)
O2 0.0554(13) 0.0468(12) 0.0648(16) -0.0209(12) -0.0040(12) 0.0106(11)
O3 0.0600(14) 0.0493(12) 0.0596(15) 0.0053(12) 0.0098(12) -0.0124(11)
O4 0.0406(13) 0.0750(16) 0.104(2) -0.0085(16) -0.0123(14) -0.0061(13)
O5 0.0448(12) 0.0519(13) 0.0826(18) 0.0027(13) 0.0067(12) -0.0099(11)
O6 0.0481(12) 0.0492(12) 0.0562(13) -0.0050(11) -0.0108(10) -0.0072(10)
C1 0.0409(15) 0.0423(15) 0.0348(15) 0.0010(12) -0.0021(12) 0.0028(12)
C2 0.0457(17) 0.0484(16) 0.0475(17) 0.0053(16) -0.0059(14) 0.0033(14)
C3 0.0381(16) 0.0584(19) 0.059(2) -0.0005(17) -0.0084(15) 0.0057(15)
C4 0.0333(14) 0.0440(15) 0.0571(18) -0.0059(15) 0.0048(13) 0.0063(13)
C5 0.0363(15) 0.0429(15) 0.0510(18) -0.0021(14) 0.0104(13) 0.0059(12)
C6 0.0477(16) 0.0391(14) 0.0389(15) -0.0005(13) 0.0060(13) 0.0029(13)
C7 0.0428(15) 0.0377(14) 0.0317(14) 0.0039(12) -0.0017(12) 0.0022(12)
C8 0.0389(14) 0.0336(13) 0.0361(15) 0.0001(12) -0.0016(12) 0.0008(11)
C9 0.0380(15) 0.0282(12) 0.0364(14) -0.0011(11) -0.0006(11) -0.0003(11)
C10 0.0420(15) 0.0347(12) 0.0367(14) 0.0031(12) 0.0011(12) 0.0048(12)
C11 0.0375(15) 0.0287(12) 0.0483(17) -0.0018(13) -0.0017(12) 0.0020(11)
C12 0.0408(15) 0.0372(14) 0.0477(16) -0.0083(13) -0.0026(13) 0.0053(12)
C13 0.0403(16) 0.0466(15) 0.0450(17) -0.0021(14) -0.0001(14) 0.0039(13)
C14 0.060(2) 0.061(2) 0.051(2) 0.0009(18) 0.0135(17) 0.0057(17)
C15 0.060(2) 0.071(2) 0.060(2) 0.010(2) 0.0187(18) -0.0060(19)
C16 0.0411(16) 0.0366(14) 0.0496(17) 0.0033(14) 0.0015(13) -0.0041(12)
C17 0.0598(18) 0.0402(15) 0.0445(17) -0.0098(14) 0.0053(14) -0.0073(14)
C18 0.0349(17) 0.0514(18) 0.074(2) -0.0060(18) 0.0089(16) 0.0025(14)
C19 0.0483(18) 0.0485(18) 0.069(2) 0.0073(17) 0.0096(17) -0.0017(14)
C20 0.0389(15) 0.0310(13) 0.0435(16) -0.0010(12) 0.0009(12) 0.0005(12)

loop_
_atom_type_symbol
_atom_type_description
_atom_type_scat_dispersion_real
_atom_type_scat_dispersion_imag
_atom_type_scat_source
C C 0.0181 0.0091 'International Tables Vol C Tables 4.2.6.8 and 6.1.1.4'
H H 0.0000 0.0000 'International Tables Vol C Tables 4.2.6.8 and 6.1.1.4'
O O 0.0492 0.0322 'International Tables Vol C Tables 4.2.6.8 and 6.1.1.4'

loop_
_geom_angle_atom_site_label_1
_geom_angle_atom_site_label_2
_geom_angle_atom_site_label_3
_geom_angle
C12 O2 H2A 110(3)
C16 O3 C15 104.9(2)
C18 O5 C19 108.8(3)
C20 O6 H6 112.3
C10 C1 C2 125.9(3)
C10 C1 H1 117.0
C2 C1 H1 117.0
C3 C2 C1 122.1(3)
C3 C2 H2 119.0
C1 C2 H2 119.0
C2 C3 C4 124.0(3)
C2 C3 H3 118.0
C4 C3 H3 118.0
C5 C4 C3 131.0(3)
C5 C4 C18 107.6(3)
C3 C4 C18 121.5(3)
C4 C5 C6 129.2(3)
C4 C5 C19 108.6(3)
C6 C5 C19 122.1(3)
C5 C6 C7 114.8(2)
C5 C6 H6A 108.6
C7 C6 H6A 108.6
C5 C6 H6B 108.6
C7 C6 H6B 108.6
H6A C6 H6B 107.5
O1 C7 C8 120.1(3)
O1 C7 C6 119.4(3)
C8 C7 C6 120.4(2)
C7 C8 C17 111.6(2)
C7 C8 C9 111.3(2)
C17 C8 C9 113.6(2)
C7 C8 H8 106.6
C17 C8 H8 106.6
C9 C8 H8 106.6
C10 C9 C11 112.4(2)
C10 C9 C20 109.0(2)
C11 C9 C20 109.5(2)
C10 C9 C8 107.6(2)
C11 C9 C8 109.5(2)
C20 C9 C8 108.7(2)
C1 C10 C9 124.6(3)
C1 C10 H10 117.7
C9 C10 H10 117.7
C12 C11 C9 114.0(2)
C12 C11 H11A 108.8
C9 C11 H11A 108.8
C12 C11 H11B 108.8
C9 C11 H11B 108.8
H11A C11 H11B 107.7
O2 C12 C13 112.2(2)
O2 C12 C11 112.2(2)
C13 C12 C11 109.2(2)
O2 C12 H12 107.7
C13 C12 H12 107.7
C11 C12 H12 107.7
C16 C13 C14 106.5(3)
C16 C13 C12 122.1(3)
C14 C13 C12 131.5(3)
C15 C14 C13 105.9(3)
C15 C14 H14 127.0
C13 C14 H14 127.0
C14 C15 O3 111.7(3)
C14 C15 H15 124.2
O3 C15 H15 124.2
C13 C16 O3 111.1(3)
C13 C16 C20 129.1(3)
O3 C16 C20 119.6(2)
C8 C17 H17A 109.5
C8 C17 H17B 109.5
H17A C17 H17B 109.5
C8 C17 H17C 109.5
H17A C17 H17C 109.5
H17B C17 H17C 109.5
O4 C18 O5 121.3(3)
O4 C18 C4 129.2(4)
O5 C18 C4 109.5(3)
O5 C19 C5 105.6(3)
O5 C19 H19A 110.6
C5 C19 H19A 110.6
O5 C19 H19B 110.6
C5 C19 H19B 110.6
H19A C19 H19B 108.8
O6 C20 C16 108.9(2)
O6 C20 C9 111.8(2)
C16 C20 C9 107.9(2)
O6 C20 H20 109.4
C16 C20 H20 109.4
C9 C20 H20 109.4

loop_
_geom_bond_atom_site_label_1
_geom_bond_atom_site_label_2
_geom_bond_distance
O1 C7 1.209(3)
O2 C12 1.420(3)
O2 H2A 0.87(5)
O3 C16 1.371(3)
O3 C15 1.371(4)
O4 C18 1.203(4)
O5 C18 1.350(5)
O5 C19 1.427(4)
O6 C20 1.419(4)
O6 H6 0.8500
C1 C10 1.318(4)
C1 C2 1.459(4)
C1 H1 0.9300
C2 C3 1.327(5)
C2 H2 0.9300
C3 C4 1.459(5)
C3 H3 0.9300
C4 C5 1.334(4)
C4 C18 1.478(4)
C5 C6 1.499(4)
C5 C19 1.500(4)
C6 C7 1.529(4)
C6 H6A 0.9700
C6 H6B 0.9700
C7 C8 1.527(4)
C8 C17 1.535(4)
C8 C9 1.580(4)
C8 H8 0.9800
C9 C10 1.522(4)
C9 C11 1.552(3)
C9 C20 1.553(4)
C10 H10 0.9300
C11 C12 1.528(4)
C11 H11A 0.9700
C11 H11B 0.9700
C12 C13 1.495(4)
C12 H12 0.9800
C13 C16 1.341(4)
C13 C14 1.428(5)
C14 C15 1.336(5)
C14 H14 0.9300
C15 H15 0.9300
C16 C20 1.483(4)
C17 H17A 0.9600
C17 H17B 0.9600
C17 H17C 0.9600
C19 H19A 0.9700
C19 H19B 0.9700
C20 H20 0.9800

loop_
_geom_hbond_atom_site_label_D
_geom_hbond_atom_site_label_H
_geom_hbond_atom_site_label_A
_geom_hbond_distance_DH
_geom_hbond_distance_HA
_geom_hbond_distance_DA
_geom_hbond_angle_DHA
_geom_hbond_site_symmetry_A
O2 H2A O4 0.87(5) 1.95(5) 2.809(4) 170(4) 1_455
O6 H6 O1 0.85 2.15 2.886(3) 144.8 3_645
C11 H11A O1 0.97 2.48 3.103(4) 122.1 .
C14 H14 O6 0.93 2.35 3.253(4) 164.0 4_565

loop_
_geom_torsion_atom_site_label_1
_geom_torsion_atom_site_label_2
_geom_torsion_atom_site_label_3
_geom_torsion_atom_site_label_4
_geom_torsion
C10 C1 C2 C3 137.6(4)
C1 C2 C3 C4 -2.6(5)
C2 C3 C4 C5 -43.6(6)
C2 C3 C4 C18 138.4(3)
C3 C4 C5 C6 -4.3(5)
C18 C4 C5 C6 174.0(3)
C3 C4 C5 C19 179.8(3)
C18 C4 C5 C19 -1.9(3)
C4 C5 C6 C7 108.7(3)
C19 C5 C6 C7 -76.0(3)
C5 C6 C7 O1 38.0(4)
C5 C6 C7 C8 -144.9(3)
O1 C7 C8 C17 146.9(3)
C6 C7 C8 C17 -30.2(4)
O1 C7 C8 C9 -85.0(3)
C6 C7 C8 C9 97.9(3)
C7 C8 C9 C10 -60.2(3)
C17 C8 C9 C10 66.8(3)
C7 C8 C9 C11 62.3(3)
C17 C8 C9 C11 -170.7(2)
C7 C8 C9 C20 -178.1(2)
C17 C8 C9 C20 -51.2(3)
C2 C1 C10 C9 -160.7(3)
C11 C9 C10 C1 -47.8(4)
C20 C9 C10 C1 -169.4(3)
C8 C9 C10 C1 72.8(3)
C10 C9 C11 C12 -58.8(3)
C20 C9 C11 C12 62.6(3)
C8 C9 C11 C12 -178.3(2)
C9 C11 C12 O2 -170.7(2)
C9 C11 C12 C13 -45.7(3)
O2 C12 C13 C16 141.4(3)
C11 C12 C13 C16 16.4(4)
O2 C12 C13 C14 -36.7(5)
C11 C12 C13 C14 -161.7(3)
C16 C13 C14 C15 -1.0(4)
C12 C13 C14 C15 177.3(3)
C13 C14 C15 O3 0.9(4)
C16 O3 C15 C14 -0.5(4)
C14 C13 C16 O3 0.8(4)
C12 C13 C16 O3 -177.7(3)
C14 C13 C16 C20 174.5(3)
C12 C13 C16 C20 -4.0(5)
C15 O3 C16 C13 -0.2(4)
C15 O3 C16 C20 -174.6(3)
C19 O5 C18 O4 180.0(3)
C19 O5 C18 C4 -0.1(3)
C5 C4 C18 O4 -178.8(4)
C3 C4 C18 O4 -0.3(5)
C5 C4 C18 O5 1.3(3)
C3 C4 C18 O5 179.8(3)
C18 O5 C19 C5 -1.0(3)
C4 C5 C19 O5 1.9(3)
C6 C5 C19 O5 -174.4(2)
C13 C16 C20 O6 -102.9(4)
O3 C16 C20 O6 70.4(3)
C13 C16 C20 C9 18.7(4)
O3 C16 C20 C9 -168.0(2)
C10 C9 C20 O6 -161.4(2)
C11 C9 C20 O6 75.2(3)
C8 C9 C20 O6 -44.3(3)
C10 C9 C20 C16 78.9(3)
C11 C9 C20 C16 -44.5(3)
C8 C9 C20 C16 -164.0(2)
